data_1507290
loop_
_publ_author_name
'Ma, Shengming'
'Yu, Zhanqian'

_publ_section_title
;
 Efficient synthesis of bibutenolide derivatives through oxidative dimeric
 cyclization-coupling reaction of 2,3-allenoic acids.
;
_journal_issue 9
_journal_name_full 'Organic letters'
_journal_page_first 1507
_journal_page_last 1510
_journal_paper_doi 10.1021/ol0342812
_journal_volume 5
_journal_year 2003
_chemical_formula_sum 'C26 H26 O4'
_chemical_formula_weight 402.47
_chemical_name_systematic
; 
 ? 
;
_space_group_IT_number 19
_symmetry_cell_setting orthorhombic
_symmetry_space_group_name_Hall 'P 2ac 2ab'
_symmetry_space_group_name_H-M 'P 21 21 21'
_atom_sites_solution_hydrogens geom
_atom_sites_solution_primary direct
_atom_sites_solution_secondary difmap
_audit_creation_method SHELXL-97
_cell_angle_alpha 90.00
_cell_angle_beta 90.00
_cell_angle_gamma 90.00
_cell_formula_units_Z 8
_cell_length_a 17.3667(12)
_cell_length_b 29.873(2)
_cell_length_c 8.5210(6)
_cell_measurement_reflns_used 6364
_cell_measurement_temperature 293(2)
_cell_measurement_theta_max 45.232
_cell_measurement_theta_min 4.691
_cell_volume 4420.7(5)
_computing_cell_refinement 'Bruker SMART'
_computing_data_collection 'Bruker SMART'
_computing_data_reduction 'Bruker SHELXTL'
_computing_molecular_graphics 'Bruker SHELXTL'
_computing_publication_material 'Bruker SHELXTL'
_computing_structure_refinement 'SHELXL-97 (Sheldrick, 1997)'
_computing_structure_solution 'SHELXS-97 (Sheldrick, 1990)'
_diffrn_ambient_temperature 293(2)
_diffrn_measured_fraction_theta_full 0.941
_diffrn_measured_fraction_theta_max 0.941
_diffrn_measurement_device_type 'CCD area detector'
_diffrn_measurement_method 'phi and omega scans'
_diffrn_radiation_monochromator graphite
_diffrn_radiation_source 'fine-focus sealed tube'
_diffrn_radiation_type MoK\a
_diffrn_radiation_wavelength 0.71073
_diffrn_reflns_av_R_equivalents 0.0484
_diffrn_reflns_av_sigmaI/netI 0.0551
_diffrn_reflns_limit_h_max 22
_diffrn_reflns_limit_h_min -20
_diffrn_reflns_limit_k_max 39
_diffrn_reflns_limit_k_min -38
_diffrn_reflns_limit_l_max 10
_diffrn_reflns_limit_l_min -10
_diffrn_reflns_number 26942
_diffrn_reflns_theta_full 28.35
_diffrn_reflns_theta_max 28.35
_diffrn_reflns_theta_min 1.36
_exptl_absorpt_coefficient_mu 0.081
_exptl_absorpt_correction_T_max 1.0000
_exptl_absorpt_correction_T_min 0.1345
_exptl_absorpt_correction_type sadabs
_exptl_crystal_density_diffrn 1.209
_exptl_crystal_density_method 'not measured'
_exptl_crystal_F_000 1712
_refine_diff_density_max 0.126
_refine_diff_density_min -0.120
_refine_diff_density_rms 0.030
_refine_ls_abs_structure_details 'Flack H D (1983), Acta Cryst. A39, 876-881'
_refine_ls_abs_structure_Flack 0.6(7)
_refine_ls_extinction_coef 0.00177(18)
_refine_ls_extinction_expression Fc^*^=kFc[1+0.001xFc^2^\l^3^/sin(2\q)]^-1/4^
_refine_ls_extinction_method SHELXL
_refine_ls_goodness_of_fit_ref 0.851
_refine_ls_hydrogen_treatment mixed
_refine_ls_matrix_type full
_refine_ls_number_parameters 750
_refine_ls_number_reflns 10052
_refine_ls_number_restraints 9
_refine_ls_restrained_S_all 0.852
_refine_ls_R_factor_all 0.0778
_refine_ls_R_factor_gt 0.0433
_refine_ls_shift/su_max 0.002
_refine_ls_shift/su_mean 0.000
_refine_ls_structure_factor_coef Fsqd
_refine_ls_weighting_details 'calc w=1/[\s^2^(Fo^2^)+(0.0382P)^2^+0.0000P] where P=(Fo^2^+2Fc^2^)/3'
_refine_ls_weighting_scheme calc
_refine_ls_wR_factor_gt 0.0774
_refine_ls_wR_factor_ref 0.0853
_reflns_number_gt 6027
_reflns_number_total 10052
_reflns_threshold_expression >2sigma(I)
_cod_data_source_file ol0342812si20030218_091610.cif
_cod_data_source_block cd22122
_cod_depositor_comments
;
The following automatic conversions were performed:

'_symmetry_cell_setting' value 'Orthorhombic' changed to
'orthorhombic' according to
/home/saulius/struct/CIF-dictionaries/cif_core.dic dictionary named
'cif_core.dic' version 2.4.1 from 2010-06-29.

Automatic conversion script
Id: cif_fix_values 1715 2011-07-08 13:25:40Z adriana 
;
_cod_original_cell_volume 4420.6(5)
_cod_original_sg_symbol_H-M P2(1)2(1)2(1)
_cod_database_code 1507290

loop_
_symmetry_equiv_pos_as_xyz
'x, y, z'
'-x+1/2, -y, z+1/2'
'-x, y+1/2, -z+1/2'
'x+1/2, -y+1/2, -z'

loop_
_atom_site_label
_atom_site_type_symbol
_atom_site_fract_x
_atom_site_fract_y
_atom_site_fract_z
_atom_site_U_iso_or_equiv
_atom_site_adp_type
_atom_site_occupancy
_atom_site_symmetry_multiplicity
_atom_site_calc_flag
_atom_site_refinement_flags
O1 O 0.36410(10) 0.40731(5) 0.82264(18) 0.0867(5) Uani 1 1 d .
O2 O 0.40957(7) 0.42954(4) 0.59144(15) 0.0635(4) Uani 1 1 d .
O3 O 0.32520(9) 0.25288(5) 0.06784(17) 0.0798(4) Uani 1 1 d .
O4 O 0.28550(8) 0.32375(4) 0.06008(14) 0.0651(4) Uani 1 1 d .
O5 O 0.19635(9) 0.24583(4) 0.40966(16) 0.0774(4) Uani 1 1 d .
O6 O 0.23561(8) 0.17460(4) 0.40727(14) 0.0652(4) Uani 1 1 d .
O7 O 0.15067(9) 0.09721(5) -0.36052(17) 0.0824(5) Uani 1 1 d .
O8 O 0.10105(7) 0.07638(4) -0.13090(15) 0.0654(4) Uani 1 1 d .
C1 C 0.36642(11) 0.40209(7) 0.6834(3) 0.0606(5) Uani 1 1 d .
C2 C 0.32868(10) 0.36812(6) 0.5849(2) 0.0491(4) Uani 1 1 d .
C3 C 0.35199(9) 0.37474(5) 0.4378(2) 0.0456(4) Uani 1 1 d .
C4 C 0.40640(11) 0.41432(6) 0.4303(2) 0.0513(5) Uani 1 1 d .
C5 C 0.38450(9) 0.45240(5) 0.3233(2) 0.0481(4) Uani 1 1 d .
C6 C 0.42262(13) 0.45843(8) 0.1831(3) 0.0743(6) Uani 1 1 d .
C7 C 0.40370(16) 0.49254(8) 0.0827(3) 0.0860(7) Uani 1 1 d .
C8 C 0.34760(17) 0.52162(8) 0.1221(3) 0.0829(7) Uani 1 1 d .
C9 C 0.30813(17) 0.51635(9) 0.2581(4) 0.0910(8) Uani 1 1 d .
C10 C 0.32629(13) 0.48128(8) 0.3594(3) 0.0724(6) Uani 1 1 d .
C11 C 0.27517(12) 0.33427(6) 0.6515(2) 0.0543(5) Uani 1 1 d .
C12 C 0.19983(13) 0.35354(8) 0.7099(3) 0.0672(6) Uani 1 1 d .
C13 C 0.1451(2) 0.31784(12) 0.7623(5) 0.1005(9) Uani 1 1 d D
C14 C 0.32187(11) 0.28907(7) 0.1291(2) 0.0592(5) Uani 1 1 d .
C15 C 0.35218(10) 0.30374(6) 0.2821(2) 0.0487(4) Uani 1 1 d .
C16 C 0.33453(10) 0.34674(6) 0.2999(2) 0.0460(4) Uani 1 1 d .
C17 C 0.28982(12) 0.36319(6) 0.1595(2) 0.0552(5) Uani 1 1 d .
C18 C 0.21007(11) 0.38001(6) 0.1957(2) 0.0572(5) Uani 1 1 d .
C19 C 0.18707(15) 0.42159(8) 0.1445(3) 0.0793(7) Uani 1 1 d D
C20 C 0.11376(19) 0.43663(10) 0.1754(4) 0.1047(9) Uani 1 1 d .
C21 C 0.06356(18) 0.41114(11) 0.2587(4) 0.1038(9) Uani 1 1 d D
C22 C 0.08608(16) 0.36953(10) 0.3102(4) 0.0970(8) Uani 1 1 d .
C23 C 0.15890(14) 0.35393(8) 0.2794(3) 0.0777(7) Uani 1 1 d .
C24 C 0.39549(13) 0.27219(7) 0.3855(3) 0.0601(5) Uani 1 1 d .
C25 C 0.47717(15) 0.26215(9) 0.3315(4) 0.0834(7) Uani 1 1 d .
C26 C 0.52948(18) 0.30176(12) 0.3395(4) 0.0980(9) Uani 1 1 d D
C27 C 0.19863(11) 0.21003(7) 0.3440(2) 0.0573(5) Uani 1 1 d .
C28 C 0.16621(10) 0.19712(6) 0.1915(2) 0.0491(4) Uani 1 1 d .
C29 C 0.18399(9) 0.15432(6) 0.1675(2) 0.0451(4) Uani 1 1 d .
C30 C 0.22903(12) 0.13622(6) 0.3039(2) 0.0548(5) Uani 1 1 d .
C31 C 0.30785(12) 0.11847(6) 0.2674(2) 0.0579(5) Uani 1 1 d .
C32 C 0.32844(16) 0.07620(8) 0.3151(3) 0.0838(7) Uani 1 1 d .
C33 C 0.4001(2) 0.05965(11) 0.2842(4) 0.1122(10) Uani 1 1 d .
C34 C 0.45241(19) 0.08433(12) 0.2040(4) 0.1079(10) Uani 1 1 d .
C35 C 0.43285(16) 0.12684(11) 0.1533(4) 0.0999(9) Uani 1 1 d .
C36 C 0.36056(14) 0.14368(9) 0.1856(3) 0.0762(7) Uani 1 1 d .
C37 C 0.12087(13) 0.22956(7) 0.0948(3) 0.0608(5) Uani 1 1 d .
C38 C 0.04174(15) 0.23991(9) 0.1608(3) 0.0810(7) Uani 1 1 d D
C39 C -0.01100(17) 0.19998(12) 0.1631(5) 0.1004(9) Uani 1 1 d D
C40 C 0.14771(11) 0.10216(6) -0.2207(2) 0.0585(5) Uani 1 1 d .
C41 C 0.18835(10) 0.13445(5) -0.1189(2) 0.0486(4) Uani 1 1 d .
C42 C 0.16377(9) 0.12803(5) 0.0269(2) 0.0463(4) Uani 1 1 d .
C43 C 0.10512(11) 0.09070(6) 0.0309(2) 0.0519(5) Uani 1 1 d .
C44 C 0.12089(10) 0.05176(6) 0.1378(2) 0.0523(5) Uani 1 1 d .
C45 C 0.07968(15) 0.04661(9) 0.2707(3) 0.0844(7) Uani 1 1 d .
C46 C 0.09297(18) 0.01183(10) 0.3731(4) 0.1034(9) Uani 1 1 d .
C47 C 0.14642(18) -0.01877(9) 0.3396(4) 0.0913(8) Uani 1 1 d D
C48 C 0.18968(18) -0.01473(9) 0.2059(4) 0.0976(9) Uani 1 1 d .
C49 C 0.17691(15) 0.02071(8) 0.1050(3) 0.0810(7) Uani 1 1 d .
C50 C 0.24450(11) 0.16720(6) -0.1832(3) 0.0541(5) Uani 1 1 d .
C51 C 0.31789(13) 0.14655(8) -0.2441(3) 0.0699(6) Uani 1 1 d .
C52 C 0.37427(18) 0.18199(13) -0.2981(5) 0.1023(9) Uani 1 1 d D
H4 H 0.4574(9) 0.4034(5) 0.4009(17) 0.039(4) Uiso 1 1 d .
H6 H 0.4618(13) 0.4389(7) 0.164(3) 0.091(7) Uiso 1 1 d .
H7 H 0.4291(15) 0.4949(7) -0.019(3) 0.117(9) Uiso 1 1 d .
H8 H 0.3393(12) 0.5450(8) 0.052(3) 0.099(8) Uiso 1 1 d .
H9 H 0.2681(15) 0.5340(9) 0.293(3) 0.114(9) Uiso 1 1 d .
H10 H 0.2974(11) 0.4753(6) 0.454(3) 0.077(6) Uiso 1 1 d .
H17 H 0.3193(9) 0.3859(5) 0.1067(18) 0.047(5) Uiso 1 1 d .
H19 H 0.2234(10) 0.4391(6) 0.083(2) 0.087(7) Uiso 1 1 d D
H20 H 0.1001(13) 0.4652(8) 0.142(3) 0.101(8) Uiso 1 1 d .
H21 H 0.0148(10) 0.4181(8) 0.285(3) 0.107(9) Uiso 1 1 d D
H22 H 0.0550(13) 0.3510(7) 0.373(3) 0.095(8) Uiso 1 1 d .
H23 H 0.1720(12) 0.3246(7) 0.317(3) 0.087(7) Uiso 1 1 d .
H30 H 0.1985(9) 0.1152(5) 0.3579(18) 0.043(4) Uiso 1 1 d .
H32 H 0.2940(13) 0.0591(8) 0.375(3) 0.096(8) Uiso 1 1 d .
H33 H 0.4176(14) 0.0295(9) 0.313(3) 0.122(9) Uiso 1 1 d .
H34 H 0.5004(13) 0.0741(8) 0.188(3) 0.100(8) Uiso 1 1 d .
H35 H 0.4666(16) 0.1437(9) 0.090(3) 0.121(10) Uiso 1 1 d .
H36 H 0.3454(12) 0.1726(8) 0.154(3) 0.087(7) Uiso 1 1 d .
H43 H 0.0546(10) 0.1036(5) 0.0501(19) 0.052(5) Uiso 1 1 d .
H45 H 0.0462(14) 0.0671(8) 0.304(3) 0.108(9) Uiso 1 1 d .
H46 H 0.0631(15) 0.0085(8) 0.469(3) 0.122(9) Uiso 1 1 d .
H47 H 0.1577(13) -0.0457(6) 0.401(3) 0.107(8) Uiso 1 1 d D
H48 H 0.2258(15) -0.0362(9) 0.178(3) 0.128(10) Uiso 1 1 d .
H49 H 0.2038(13) 0.0239(7) 0.015(3) 0.094(8) Uiso 1 1 d .
H11A H 0.2630(9) 0.3114(5) 0.572(2) 0.049(5) Uiso 1 1 d .
H12A H 0.1791(11) 0.3701(6) 0.622(2) 0.073(6) Uiso 1 1 d .
H13A H 0.1313(18) 0.2970(11) 0.683(4) 0.152(14) Uiso 1 1 d .
H24A H 0.3679(10) 0.2457(6) 0.395(2) 0.062(6) Uiso 1 1 d .
H25A H 0.4747(13) 0.2514(7) 0.220(3) 0.097(8) Uiso 1 1 d .
H26A H 0.5817(16) 0.2944(8) 0.316(3) 0.119(9) Uiso 1 1 d .
H37A H 0.1160(9) 0.2187(5) -0.012(2) 0.054(5) Uiso 1 1 d .
H38A H 0.0190(12) 0.2638(8) 0.097(3) 0.096(8) Uiso 1 1 d .
H39A H 0.0028(17) 0.1748(9) 0.236(3) 0.144(12) Uiso 1 1 d D
H50A H 0.2210(11) 0.1844(6) -0.271(2) 0.070(6) Uiso 1 1 d .
H51A H 0.3060(12) 0.1236(7) -0.322(3) 0.088(7) Uiso 1 1 d .
H52A H 0.3510(18) 0.2023(10) -0.379(3) 0.172(15) Uiso 1 1 d D
H11B H 0.3009(9) 0.3195(5) 0.740(2) 0.045(5) Uiso 1 1 d .
H12B H 0.2085(10) 0.3727(6) 0.796(2) 0.067(6) Uiso 1 1 d .
H13B H 0.0971(12) 0.3301(8) 0.814(3) 0.124(9) Uiso 1 1 d D
H24B H 0.3984(9) 0.2853(5) 0.493(2) 0.057(5) Uiso 1 1 d .
H25B H 0.4957(13) 0.2371(9) 0.395(3) 0.111(9) Uiso 1 1 d .
H26B H 0.5278(15) 0.3166(8) 0.445(2) 0.110(9) Uiso 1 1 d D
H37B H 0.1531(11) 0.2578(7) 0.094(2) 0.080(6) Uiso 1 1 d .
H38B H 0.0418(14) 0.2540(7) 0.268(2) 0.103(8) Uiso 1 1 d D
H39B H -0.0130(15) 0.1858(9) 0.060(3) 0.117(11) Uiso 1 1 d .
H50B H 0.2558(9) 0.1896(6) -0.103(2) 0.060(5) Uiso 1 1 d .
H51B H 0.3395(10) 0.1299(6) -0.164(2) 0.057(5) Uiso 1 1 d .
H52B H 0.417(2) 0.1672(10) -0.345(4) 0.159(14) Uiso 1 1 d .
H13C H 0.1655(18) 0.3008(11) 0.836(4) 0.145(15) Uiso 1 1 d .
H26C H 0.5079(14) 0.3247(8) 0.266(3) 0.108(9) Uiso 1 1 d D
H39C H -0.0613(16) 0.2086(8) 0.205(3) 0.111(9) Uiso 1 1 d .
H52C H 0.3989(19) 0.1934(10) -0.199(4) 0.155(14) Uiso 1 1 d .

loop_
_atom_site_aniso_label
_atom_site_aniso_U_11
_atom_site_aniso_U_22
_atom_site_aniso_U_33
_atom_site_aniso_U_23
_atom_site_aniso_U_13
_atom_site_aniso_U_12
O1 0.1218(13) 0.0887(11) 0.0496(9) -0.0135(8) -0.0130(9) -0.0213(9)
O2 0.0717(9) 0.0598(8) 0.0591(9) -0.0064(7) -0.0150(7) -0.0172(7)
O3 0.1135(12) 0.0545(8) 0.0715(9) -0.0210(7) 0.0048(8) -0.0085(8)
O4 0.0947(10) 0.0534(8) 0.0473(7) -0.0064(6) -0.0129(7) -0.0066(7)
O5 0.1103(11) 0.0552(8) 0.0668(9) -0.0203(7) -0.0015(8) -0.0059(8)
O6 0.0923(10) 0.0585(8) 0.0449(7) -0.0060(6) -0.0126(7) -0.0039(8)
O7 0.1098(12) 0.0875(11) 0.0498(9) -0.0132(8) -0.0101(8) -0.0219(9)
O8 0.0686(8) 0.0668(8) 0.0609(9) -0.0101(7) -0.0077(7) -0.0229(7)
C1 0.0699(13) 0.0586(12) 0.0531(12) -0.0043(10) -0.0146(10) -0.0044(10)
C2 0.0521(10) 0.0467(10) 0.0485(11) -0.0050(9) -0.0055(9) -0.0017(8)
C3 0.0447(10) 0.0400(10) 0.0521(11) 0.0006(8) -0.0066(8) 0.0021(8)
C4 0.0457(11) 0.0492(11) 0.0590(12) -0.0058(9) -0.0015(9) -0.0036(9)
C5 0.0456(10) 0.0415(10) 0.0573(11) -0.0067(9) -0.0006(9) -0.0043(8)
C6 0.0641(14) 0.0657(14) 0.0930(17) 0.0103(13) 0.0217(13) 0.0101(11)
C7 0.0989(19) 0.0761(17) 0.0831(18) 0.0213(14) 0.0183(15) 0.0000(15)
C8 0.111(2) 0.0560(15) 0.0819(19) 0.0092(14) -0.0200(17) -0.0034(14)
C9 0.109(2) 0.0679(16) 0.096(2) -0.0062(15) -0.0040(18) 0.0348(15)
C10 0.0802(15) 0.0717(15) 0.0653(14) -0.0070(12) 0.0119(12) 0.0181(12)
C11 0.0656(13) 0.0518(12) 0.0456(11) -0.0029(10) -0.0015(10) -0.0037(10)
C12 0.0653(14) 0.0695(14) 0.0667(15) -0.0032(13) 0.0015(12) -0.0024(11)
C13 0.081(2) 0.106(2) 0.114(3) 0.000(2) 0.0261(18) -0.0156(18)
C14 0.0733(13) 0.0506(11) 0.0537(12) -0.0044(10) 0.0085(10) -0.0075(10)
C15 0.0555(11) 0.0452(11) 0.0454(10) -0.0015(8) 0.0050(8) -0.0065(8)
C16 0.0511(10) 0.0443(10) 0.0426(10) 0.0004(8) -0.0008(8) -0.0054(8)
C17 0.0752(13) 0.0430(11) 0.0475(10) 0.0010(9) -0.0080(10) -0.0090(10)
C18 0.0658(12) 0.0500(11) 0.0558(11) -0.0007(9) -0.0227(10) -0.0070(10)
C19 0.0862(17) 0.0638(15) 0.0878(18) 0.0125(13) -0.0209(14) 0.0059(13)
C20 0.104(2) 0.0770(18) 0.134(3) 0.0159(18) -0.026(2) 0.0185(18)
C21 0.0704(19) 0.106(2) 0.135(3) -0.009(2) -0.0189(18) 0.0164(17)
C22 0.0697(17) 0.097(2) 0.124(2) 0.0156(19) -0.0127(16) -0.0117(16)
C23 0.0661(15) 0.0650(15) 0.1019(18) 0.0124(14) -0.0190(13) -0.0062(12)
C24 0.0714(14) 0.0485(12) 0.0603(14) 0.0057(10) 0.0064(11) 0.0025(11)
C25 0.0785(17) 0.0779(19) 0.094(2) 0.0043(16) 0.0096(14) 0.0220(14)
C26 0.0621(17) 0.126(3) 0.106(2) 0.010(2) 0.0125(16) 0.0021(17)
C27 0.0707(13) 0.0502(11) 0.0509(11) -0.0027(10) 0.0057(10) -0.0059(10)
C28 0.0568(11) 0.0449(11) 0.0456(10) -0.0006(8) 0.0041(8) -0.0054(8)
C29 0.0497(10) 0.0435(10) 0.0422(10) 0.0001(8) 0.0024(8) -0.0053(8)
C30 0.0718(13) 0.0469(11) 0.0457(10) 0.0026(9) -0.0042(10) -0.0088(10)
C31 0.0653(13) 0.0532(11) 0.0551(11) -0.0006(9) -0.0217(10) -0.0026(10)
C32 0.0863(18) 0.0704(16) 0.0946(18) 0.0180(14) -0.0141(15) 0.0087(14)
C33 0.104(2) 0.091(2) 0.142(3) 0.020(2) -0.012(2) 0.0318(19)
C34 0.074(2) 0.124(3) 0.125(3) -0.003(2) -0.0201(19) 0.033(2)
C35 0.0675(17) 0.117(2) 0.115(2) 0.0088(19) -0.0108(16) -0.0084(17)
C36 0.0680(16) 0.0713(16) 0.0892(17) 0.0081(13) -0.0163(13) -0.0035(13)
C37 0.0708(14) 0.0494(12) 0.0622(14) -0.0001(10) -0.0013(11) 0.0059(11)
C38 0.0833(17) 0.0744(18) 0.0853(19) -0.0009(15) 0.0067(14) 0.0251(14)
C39 0.0667(18) 0.115(3) 0.119(3) 0.000(2) 0.0140(18) 0.0083(17)
C40 0.0640(12) 0.0571(12) 0.0543(13) -0.0066(10) -0.0099(10) -0.0035(10)
C41 0.0551(11) 0.0419(10) 0.0488(11) -0.0033(8) -0.0065(8) -0.0007(8)
C42 0.0469(10) 0.0415(10) 0.0505(11) -0.0044(8) -0.0051(8) -0.0019(8)
C43 0.0444(11) 0.0548(12) 0.0565(12) -0.0053(9) 0.0026(9) -0.0034(9)
C44 0.0492(10) 0.0450(10) 0.0627(12) -0.0088(9) 0.0048(9) -0.0108(8)
C45 0.0819(17) 0.0728(16) 0.099(2) 0.0137(14) 0.0342(15) 0.0069(14)
C46 0.123(2) 0.0835(19) 0.103(2) 0.0221(17) 0.0372(19) -0.0084(18)
C47 0.127(2) 0.0590(16) 0.088(2) 0.0089(15) -0.0108(18) -0.0111(16)
C48 0.125(2) 0.0669(16) 0.101(2) -0.0091(16) -0.0050(19) 0.0388(16)
C49 0.0971(18) 0.0727(16) 0.0732(17) -0.0059(13) 0.0127(14) 0.0212(14)
C50 0.0650(12) 0.0496(12) 0.0475(11) 0.0007(10) -0.0025(10) -0.0070(10)
C51 0.0663(14) 0.0738(15) 0.0696(15) 0.0042(13) -0.0040(12) -0.0015(12)
C52 0.0691(18) 0.125(3) 0.113(3) 0.025(2) 0.0107(18) -0.0211(17)

loop_
_atom_type_symbol
_atom_type_description
_atom_type_scat_dispersion_real
_atom_type_scat_dispersion_imag
_atom_type_scat_source
C C 0.0033 0.0016 'International Tables Vol C Tables 4.2.6.8 and 6.1.1.4'
H H 0.0000 0.0000 'International Tables Vol C Tables 4.2.6.8 and 6.1.1.4'
O O 0.0106 0.0060 'International Tables Vol C Tables 4.2.6.8 and 6.1.1.4'

loop_
_geom_angle_atom_site_label_1
_geom_angle_atom_site_label_2
_geom_angle_atom_site_label_3
_geom_angle
C1 O2 C4 109.65(14)
C14 O4 C17 110.14(14)
C27 O6 C30 109.85(13)
C40 O8 C43 109.96(13)
O1 C1 O2 120.73(18)
O1 C1 C2 129.8(2)
O2 C1 C2 109.48(16)
C3 C2 C1 107.39(16)
C3 C2 C11 130.55(17)
C1 C2 C11 122.06(17)
C2 C3 C16 127.13(16)
C2 C3 C4 110.17(15)
C16 C3 C4 122.53(16)
O2 C4 C5 110.29(14)
O2 C4 C3 103.23(15)
C5 C4 C3 117.21(15)
O2 C4 H4 108.3(9)
C5 C4 H4 109.1(9)
C3 C4 H4 108.4(8)
C10 C5 C6 117.99(19)
C10 C5 C4 121.86(19)
C6 C5 C4 120.15(17)
C7 C6 C5 121.6(2)
C7 C6 H6 122.9(15)
C5 C6 H6 115.5(15)
C8 C7 C6 119.8(3)
C8 C7 H7 120.2(14)
C6 C7 H7 120.0(14)
C7 C8 C9 120.3(2)
C7 C8 H8 115.7(15)
C9 C8 H8 124.0(15)
C8 C9 C10 120.2(3)
C8 C9 H9 126.4(17)
C10 C9 H9 113.4(17)
C5 C10 C9 120.2(2)
C5 C10 H10 117.2(12)
C9 C10 H10 122.5(12)
C2 C11 C12 114.03(16)
C2 C11 H11A 110.2(9)
C12 C11 H11A 107.7(9)
C2 C11 H11B 108.4(9)
C12 C11 H11B 108.1(9)
H11A C11 H11B 108.3(13)
C13 C12 C11 112.1(2)
C13 C12 H12A 111.1(12)
C11 C12 H12A 105.1(12)
C13 C12 H12B 107.5(12)
C11 C12 H12B 110.4(12)
H12A C12 H12B 110.7(16)
C12 C13 H13A 114(2)
C12 C13 H13B 113.2(15)
H13A C13 H13B 110(2)
C12 C13 H13C 112(2)
H13A C13 H13C 103(3)
H13B C13 H13C 103(3)
O3 C14 O4 121.61(18)
O3 C14 C15 129.4(2)
O4 C14 C15 108.97(16)
C16 C15 C14 107.83(16)
C16 C15 C24 131.20(18)
C14 C15 C24 120.97(17)
C15 C16 C3 126.30(16)
C15 C16 C17 110.07(15)
C3 C16 C17 123.58(14)
O4 C17 C18 110.02(15)
O4 C17 C16 102.99(14)
C18 C17 C16 114.86(15)
O4 C17 H17 109.1(9)
C18 C17 H17 110.5(9)
C16 C17 H17 109.1(9)
C19 C18 C23 119.1(2)
C19 C18 C17 120.3(2)
C23 C18 C17 120.64(19)
C20 C19 C18 120.2(3)
C20 C19 H19 121.9(12)
C18 C19 H19 117.9(13)
C21 C20 C19 120.7(3)
C21 C20 H20 120.8(15)
C19 C20 H20 118.4(15)
C20 C21 C22 119.4(3)
C20 C21 H21 127.0(17)
C22 C21 H21 113.5(18)
C23 C22 C21 120.5(3)
C23 C22 H22 115.9(14)
C21 C22 H22 123.4(14)
C22 C23 C18 120.0(2)
C22 C23 H23 117.6(13)
C18 C23 H23 122.4(13)
C15 C24 C25 114.6(2)
C15 C24 H24A 109.2(11)
C25 C24 H24A 109.9(11)
C15 C24 H24B 108.7(10)
C25 C24 H24B 107.9(10)
H24A C24 H24B 106.3(15)
C26 C25 C24 113.4(2)
C26 C25 H25A 108.7(13)
C24 C25 H25A 108.0(13)
C26 C25 H25B 112.4(15)
C24 C25 H25B 107.0(14)
H25A C25 H25B 107(2)
C25 C26 H26A 112.7(15)
C25 C26 H26B 111.9(15)
H26A C26 H26B 108(2)
C25 C26 H26C 106.5(15)
H26A C26 H26C 113(2)
H26B C26 H26C 105(2)
O5 C27 O6 121.66(18)
O5 C27 C28 129.06(19)
O6 C27 C28 109.27(16)
C29 C28 C27 107.41(16)
C29 C28 C37 131.27(18)
C27 C28 C37 121.30(17)
C28 C29 C42 125.52(16)
C28 C29 C30 110.36(15)
C42 C29 C30 124.12(15)
O6 C30 C31 109.48(15)
O6 C30 C29 103.09(14)
C31 C30 C29 116.25(16)
O6 C30 H30 105.9(9)
C31 C30 H30 112.3(9)
C29 C30 H30 109.0(9)
C32 C31 C36 118.7(2)
C32 C31 C30 120.1(2)
C36 C31 C30 121.24(19)
C33 C32 C31 120.9(3)
C33 C32 H32 119.4(14)
C31 C32 H32 119.7(14)
C34 C33 C32 120.8(3)
C34 C33 H33 114.8(15)
C32 C33 H33 124.4(16)
C33 C34 C35 119.5(3)
C33 C34 H34 120.8(16)
C35 C34 H34 119.6(17)
C36 C35 C34 119.7(3)
C36 C35 H35 119.0(17)
C34 C35 H35 121.1(17)
C31 C36 C35 120.5(3)
C31 C36 H36 117.5(13)
C35 C36 H36 122.1(13)
C28 C37 C38 113.8(2)
C28 C37 H37A 110.2(10)
C38 C37 H37A 109.7(10)
C28 C37 H37B 104.5(12)
C38 C37 H37B 109.4(11)
H37A C37 H37B 108.9(15)
C39 C38 C37 113.3(2)
C39 C38 H38A 109.9(13)
C37 C38 H38A 108.0(13)
C39 C38 H38B 108.6(14)
C37 C38 H38B 115.0(14)
H38A C38 H38B 101.4(18)
C38 C39 H39A 117.2(19)
C38 C39 H39B 110.7(16)
H39A C39 H39B 104(3)
C38 C39 H39C 109.9(14)
H39A C39 H39C 101(2)
H39B C39 H39C 114(2)
O7 C40 O8 121.05(18)
O7 C40 C41 130.0(2)
O8 C40 C41 108.97(16)
C42 C41 C40 107.56(16)
C42 C41 C50 130.64(16)
C40 C41 C50 121.79(17)
C41 C42 C29 127.34(15)
C41 C42 C43 110.18(15)
C29 C42 C43 122.34(15)
O8 C43 C44 110.96(15)
O8 C43 C42 103.28(14)
C44 C43 C42 117.55(15)
O8 C43 H43 103.5(10)
C44 C43 H43 111.7(10)
C42 C43 H43 108.6(9)
C45 C44 C49 118.0(2)
C45 C44 C43 120.04(18)
C49 C44 C43 121.96(19)
C44 C45 C46 122.0(2)
C44 C45 H45 122.4(17)
C46 C45 H45 115.2(17)
C47 C46 C45 119.9(3)
C47 C46 H46 118.7(15)
C45 C46 H46 121.4(15)
C46 C47 C48 119.9(3)
C46 C47 H47 126.0(15)
C48 C47 H47 114.1(15)
C47 C48 C49 119.8(3)
C47 C48 H48 121.6(18)
C49 C48 H48 118.5(19)
C44 C49 C48 120.3(3)
C44 C49 H49 117.9(15)
C48 C49 H49 121.8(15)
C41 C50 C51 114.33(17)
C41 C50 H50A 110.4(11)
C51 C50 H50A 107.4(11)
C41 C50 H50B 109.1(10)
C51 C50 H50B 110.5(10)
H50A C50 H50B 104.7(14)
C50 C51 C52 111.4(2)
C50 C51 H51A 110.1(13)
C52 C51 H51A 114.9(13)
C50 C51 H51B 107.9(11)
C52 C51 H51B 109.7(11)
H51A C51 H51B 102.2(16)
C51 C52 H52A 112(2)
C51 C52 H52B 108(2)
H52A C52 H52B 108(3)
C51 C52 H52C 104.8(18)
H52A C52 H52C 123(3)
H52B C52 H52C 100(3)

loop_
_geom_bond_atom_site_label_1
_geom_bond_atom_site_label_2
_geom_bond_distance
O1 C1 1.198(2)
O2 C1 1.359(2)
O2 C4 1.447(2)
O3 C14 1.202(2)
O4 C14 1.348(2)
O4 C17 1.453(2)
O5 C27 1.207(2)
O6 C27 1.350(2)
O6 C30 1.450(2)
O7 C40 1.201(2)
O8 C40 1.355(2)
O8 C43 1.446(2)
C1 C2 1.471(2)
C2 C3 1.333(2)
C2 C11 1.486(3)
C3 C16 1.474(2)
C3 C4 1.515(2)
C4 C5 1.507(2)
C4 H4 0.977(15)
C5 C10 1.364(3)
C5 C6 1.377(3)
C6 C7 1.371(3)
C6 H6 0.91(2)
C7 C8 1.348(3)
C7 H7 0.98(3)
C8 C9 1.356(4)
C8 H8 0.93(2)
C9 C10 1.394(4)
C9 H9 0.92(3)
C10 H10 0.96(2)
C11 C12 1.514(3)
C11 H11A 0.981(17)
C11 H11B 0.983(17)
C12 C13 1.496(4)
C12 H12A 0.97(2)
C12 H12B 0.945(19)
C13 H13A 0.95(3)
C13 H13B 1.012(17)
C13 H13C 0.88(3)
C14 C15 1.472(3)
C15 C16 1.329(2)
C15 C24 1.493(3)
C16 C17 1.508(2)
C17 C18 1.505(3)
C17 H17 0.962(16)
C18 C19 1.376(3)
C18 C23 1.381(3)
C19 C20 1.376(4)
C19 H19 0.971(15)
C20 C21 1.358(4)
C20 H20 0.93(2)
C21 C22 1.375(4)
C21 H21 0.900(16)
C22 C23 1.373(3)
C22 H22 0.94(2)
C23 H23 0.96(2)
C24 C25 1.521(3)
C24 H24A 0.928(18)
C24 H24B 1.001(18)
C25 C26 1.493(4)
C25 H25A 1.01(2)
C25 H25B 0.98(3)
C26 H26A 0.95(3)
C26 H26B 1.005(16)
C26 H26C 1.003(17)
C27 C28 1.468(3)
C28 C29 1.331(2)
C28 C37 1.496(3)
C29 C42 1.475(2)
C29 C30 1.501(2)
C30 C31 1.500(3)
C30 H30 0.941(16)
C31 C32 1.374(3)
C31 C36 1.375(3)
C32 C33 1.366(4)
C32 H32 0.94(2)
C33 C34 1.354(4)
C33 H33 0.98(3)
C34 C35 1.384(4)
C34 H34 0.90(2)
C35 C36 1.380(4)
C35 H35 0.94(3)
C36 H36 0.94(2)
C37 C38 1.517(3)
C37 H37A 0.966(17)
C37 H37B 1.01(2)
C38 C39 1.504(4)
C38 H38A 0.98(2)
C38 H38B 1.007(16)
C39 H39A 1.001(18)
C39 H39B 0.98(3)
C39 H39C 0.98(3)
C40 C41 1.477(2)
C41 C42 1.327(2)
C41 C50 1.486(2)
C42 C43 1.511(2)
C43 C44 1.502(2)
C43 H43 0.972(17)
C44 C45 1.349(3)
C44 C49 1.373(3)
C45 C46 1.376(3)
C45 H45 0.89(2)
C46 C47 1.334(4)
C46 H46 0.98(3)
C47 C48 1.370(4)
C47 H47 0.979(16)
C48 C49 1.382(4)
C48 H48 0.93(3)
C49 H49 0.90(2)
C50 C51 1.508(3)
C50 H50A 0.99(2)
C50 H50B 0.974(18)
C51 C52 1.514(3)
C51 H51A 0.98(2)
C51 H51B 0.927(19)
C52 H52A 1.003(18)
C52 H52B 0.95(3)
C52 H52C 1.01(3)

loop_
_geom_torsion_atom_site_label_1
_geom_torsion_atom_site_label_2
_geom_torsion_atom_site_label_3
_geom_torsion_atom_site_label_4
_geom_torsion
C4 O2 C1 O1 176.3(2)
C4 O2 C1 C2 -2.9(2)
O1 C1 C2 C3 -176.9(2)
O2 C1 C2 C3 2.3(2)
O1 C1 C2 C11 3.2(3)
O2 C1 C2 C11 -177.67(16)
C1 C2 C3 C16 174.65(16)
C11 C2 C3 C16 -5.4(3)
C1 C2 C3 C4 -0.7(2)
C11 C2 C3 C4 179.24(18)
C1 O2 C4 C5 128.38(16)
C1 O2 C4 C3 2.38(19)
C2 C3 C4 O2 -0.96(19)
C16 C3 C4 O2 -176.56(15)
C2 C3 C4 C5 -122.39(17)
C16 C3 C4 C5 62.0(2)
O2 C4 C5 C10 -44.6(2)
C3 C4 C5 C10 73.1(2)
O2 C4 C5 C6 136.57(19)
C3 C4 C5 C6 -105.8(2)
C10 C5 C6 C7 0.6(3)
C4 C5 C6 C7 179.5(2)
C5 C6 C7 C8 1.4(4)
C6 C7 C8 C9 -2.2(4)
C7 C8 C9 C10 1.1(4)
C6 C5 C10 C9 -1.7(3)
C4 C5 C10 C9 179.4(2)
C8 C9 C10 C5 0.9(4)
C3 C2 C11 C12 -111.2(2)
C1 C2 C11 C12 68.7(2)
C2 C11 C12 C13 174.8(3)
C17 O4 C14 O3 179.65(18)
C17 O4 C14 C15 0.7(2)
O3 C14 C15 C16 -179.9(2)
O4 C14 C15 C16 -1.0(2)
O3 C14 C15 C24 1.1(3)
O4 C14 C15 C24 -179.99(16)
C14 C15 C16 C3 178.35(16)
C24 C15 C16 C3 -2.8(3)
C14 C15 C16 C17 0.9(2)
C24 C15 C16 C17 179.77(19)
C2 C3 C16 C15 -59.8(3)
C4 C3 C16 C15 115.0(2)
C2 C3 C16 C17 117.3(2)
C4 C3 C16 C17 -67.9(2)
C14 O4 C17 C18 -123.01(16)
C14 O4 C17 C16 -0.1(2)
C15 C16 C17 O4 -0.6(2)
C3 C16 C17 O4 -178.05(15)
C15 C16 C17 C18 119.06(17)
C3 C16 C17 C18 -58.4(2)
O4 C17 C18 C19 -116.30(19)
C16 C17 C18 C19 128.1(2)
O4 C17 C18 C23 63.3(2)
C16 C17 C18 C23 -52.4(2)
C23 C18 C19 C20 -0.6(3)
C17 C18 C19 C20 179.0(2)
C18 C19 C20 C21 1.1(4)
C19 C20 C21 C22 -1.1(5)
C20 C21 C22 C23 0.7(5)
C21 C22 C23 C18 -0.2(4)
C19 C18 C23 C22 0.2(3)
C17 C18 C23 C22 -179.4(2)
C16 C15 C24 C25 -104.1(3)
C14 C15 C24 C25 74.6(3)
C15 C24 C25 C26 66.6(3)
C30 O6 C27 O5 179.95(18)
C30 O6 C27 C28 -1.0(2)
O5 C27 C28 C29 179.3(2)
O6 C27 C28 C29 0.4(2)
O5 C27 C28 C37 -2.0(3)
O6 C27 C28 C37 179.12(17)
C27 C28 C29 C42 -178.88(16)
C37 C28 C29 C42 2.6(3)
C27 C28 C29 C30 0.34(19)
C37 C28 C29 C30 -178.16(19)
C27 O6 C30 C31 125.51(16)
C27 O6 C30 C29 1.18(19)
C28 C29 C30 O6 -0.9(2)
C42 C29 C30 O6 178.31(15)
C28 C29 C30 C31 -120.68(17)
C42 C29 C30 C31 58.6(2)
O6 C30 C31 C32 116.1(2)
C29 C30 C31 C32 -127.6(2)
O6 C30 C31 C36 -64.2(2)
C29 C30 C31 C36 52.0(2)
C36 C31 C32 C33 1.0(4)
C30 C31 C32 C33 -179.4(2)
C31 C32 C33 C34 -0.8(5)
C32 C33 C34 C35 0.2(5)
C33 C34 C35 C36 0.3(5)
C32 C31 C36 C35 -0.5(3)
C30 C31 C36 C35 179.9(2)
C34 C35 C36 C31 -0.2(4)
C29 C28 C37 C38 106.6(2)
C27 C28 C37 C38 -71.8(2)
C28 C37 C38 C39 -64.6(3)
C43 O8 C40 O7 -176.9(2)
C43 O8 C40 C41 2.3(2)
O7 C40 C41 C42 177.5(2)
O8 C40 C41 C42 -1.6(2)
O7 C40 C41 C50 -1.5(3)
O8 C40 C41 C50 179.41(15)
C40 C41 C42 C29 -175.57(17)
C50 C41 C42 C29 3.3(3)
C40 C41 C42 C43 0.2(2)
C50 C41 C42 C43 179.10(18)
C28 C29 C42 C41 65.1(3)
C30 C29 C42 C41 -114.1(2)
C28 C29 C42 C43 -110.3(2)
C30 C29 C42 C43 70.6(2)
C40 O8 C43 C44 -128.92(16)
C40 O8 C43 C42 -2.10(19)
C41 C42 C43 O8 1.1(2)
C29 C42 C43 O8 177.14(15)
C41 C42 C43 C44 123.62(18)
C29 C42 C43 C44 -60.3(2)
O8 C43 C44 C45 -134.1(2)
C42 C43 C44 C45 107.4(2)
O8 C43 C44 C49 46.2(2)
C42 C43 C44 C49 -72.3(2)
C49 C44 C45 C46 0.7(4)
C43 C44 C45 C46 -179.0(2)
C44 C45 C46 C47 -2.0(4)
C45 C46 C47 C48 2.1(5)
C46 C47 C48 C49 -1.0(4)
C45 C44 C49 C48 0.4(4)
C43 C44 C49 C48 -179.9(2)
C47 C48 C49 C44 -0.3(4)
C42 C41 C50 C51 112.7(2)
C40 C41 C50 C51 -68.6(2)
C41 C50 C51 C52 -176.4(2)

loop_
_cod_related_entry_id
_cod_related_entry_code
_cod_related_entry_database
1 9456093 ChemSpider
